data_2228641
loop_
_publ_author_name
'Akmal, Muhammad'
'Siddiqui, Waseeq Ahmad'
'Tahir, M. Nawaz'
'Ashraf, Adnan'
'Nosheen, Farhat'

_publ_section_title
;
 3-[(<i>E</i>)-(2,4-Dichloropbenzylidene)amino]benzoic acid
;
_journal_coeditor_code BG2380
_journal_issue 1
_journal_name_full 'Acta Crystallographica Section E'
_journal_page_first o157
_journal_paper_doi 10.1107/S1600536810051470
_journal_volume 67
_journal_year 2011
_chemical_formula_iupac 'C14 H9 Cl2 N O2'
_chemical_formula_moiety 'C14 H9 Cl2 N O2'
_chemical_formula_sum 'C14 H9 Cl2 N O2'
_chemical_formula_weight 294.12
_chemical_name_systematic
;
3-[(<i>E</i>)-(2,4-Dichloropbenzylidene)amino]benzoic acid
;
_space_group_IT_number 2
_symmetry_cell_setting triclinic
_symmetry_space_group_name_Hall '-P 1'
_symmetry_space_group_name_H-M 'P -1'
_atom_sites_solution_hydrogens geom
_atom_sites_solution_primary direct
_atom_sites_solution_secondary difmap
_audit_creation_method SHELXL-97
_cell_angle_alpha 86.946(2)
_cell_angle_beta 80.4330(10)
_cell_angle_gamma 85.833(2)
_cell_formula_units_Z 2
_cell_length_a 7.4065(2)
_cell_length_b 7.6176(3)
_cell_length_c 11.5330(4)
_cell_measurement_reflns_used 2048
_cell_measurement_temperature 296(2)
_cell_measurement_theta_max 25.24
_cell_measurement_theta_min 2.68
_cell_volume 639.38(4)
_computing_cell_refinement 'SAINT (Bruker, 2009)'
_computing_data_collection 'APEX2 (Bruker, 2009)'
_computing_data_reduction 'SAINT (Bruker, 2009)'
_computing_molecular_graphics 'ORTEP-3 for Windows (Farrugia, 1997) and PLATON (Spek, 2009)'
_computing_publication_material 'WinGX (Farrugia, 1999) and PLATON (Spek, 2009)'
_computing_structure_refinement 'SHELXL97 (Sheldrick, 2008)'
_computing_structure_solution 'SHELXS97 (Sheldrick, 2008)'
_diffrn_ambient_temperature 296(2)
_diffrn_detector_area_resol_mean 8.10
_diffrn_measured_fraction_theta_full 0.990
_diffrn_measured_fraction_theta_max 0.990
_diffrn_measurement_device_type 'Bruker Kappa APEXII CCD'
_diffrn_measurement_method \w
_diffrn_radiation_monochromator graphite
_diffrn_radiation_source 'fine-focus sealed tube'
_diffrn_radiation_type MoK\a
_diffrn_radiation_wavelength 0.71073
_diffrn_reflns_av_R_equivalents 0.0230
_diffrn_reflns_av_sigmaI/netI 0.0191
_diffrn_reflns_limit_h_max 8
_diffrn_reflns_limit_h_min -8
_diffrn_reflns_limit_k_max 9
_diffrn_reflns_limit_k_min -9
_diffrn_reflns_limit_l_max 13
_diffrn_reflns_limit_l_min -13
_diffrn_reflns_number 9596
_diffrn_reflns_theta_full 25.24
_diffrn_reflns_theta_max 25.24
_diffrn_reflns_theta_min 2.68
_diffrn_standards_number 0
_exptl_absorpt_coefficient_mu 0.503
_exptl_absorpt_correction_T_max 0.932
_exptl_absorpt_correction_T_min 0.903
_exptl_absorpt_correction_type multi-scan
_exptl_absorpt_process_details '(SADABS; Bruker, 2005)'
_exptl_crystal_colour 'light yellow'
_exptl_crystal_density_diffrn 1.528
_exptl_crystal_density_method 'not measured'
_exptl_crystal_description prism
_exptl_crystal_F_000 300
_exptl_crystal_size_max 0.32
_exptl_crystal_size_mid 0.24
_exptl_crystal_size_min 0.20
_refine_diff_density_max 0.215
_refine_diff_density_min -0.308
_refine_ls_goodness_of_fit_ref 1.051
_refine_ls_hydrogen_treatment constr
_refine_ls_matrix_type full
_refine_ls_number_parameters 175
_refine_ls_number_reflns 2293
_refine_ls_number_restraints 0
_refine_ls_restrained_S_all 1.051
_refine_ls_R_factor_all 0.0357
_refine_ls_R_factor_gt 0.0314
_refine_ls_shift/su_max 0.001
_refine_ls_shift/su_mean 0.000
_refine_ls_structure_factor_coef Fsqd
_refine_ls_weighting_details 'calc w=1/[\s^2^(Fo^2^)+(0.0382P)^2^+0.1996P] where P=(Fo^2^+2Fc^2^)/3'
_refine_ls_weighting_scheme calc
_refine_ls_wR_factor_gt 0.0805
_refine_ls_wR_factor_ref 0.0843
_reflns_number_gt 2048
_reflns_number_total 2293
_reflns_threshold_expression I>2\s(I)
_cod_data_source_file bg2380.cif
_cod_data_source_block I
_cod_database_code 2228641
_cod_database_fobs_code 2228641

loop_
_symmetry_equiv_pos_site_id
_symmetry_equiv_pos_as_xyz
1 x,y,z
2 -x,-y,-z

loop_
_atom_site_aniso_label
_atom_site_aniso_U_11
_atom_site_aniso_U_22
_atom_site_aniso_U_33
_atom_site_aniso_U_12
_atom_site_aniso_U_13
_atom_site_aniso_U_23
Cl1 0.0635(3) 0.0463(3) 0.0721(3) 0.0077(2) -0.0049(2) -0.0192(2)
Cl2 0.0718(3) 0.0863(4) 0.0455(3) 0.0067(3) -0.0032(2) 0.0180(2)
O1 0.0445(7) 0.0579(7) 0.0441(7) 0.0117(5) -0.0093(5) 0.0021(5)
O2 0.0403(7) 0.0810(9) 0.0423(7) 0.0139(6) -0.0025(5) 0.0040(6)
N1 0.0351(7) 0.0435(8) 0.0434(8) 0.0036(5) -0.0063(5) -0.0009(6)
C1 0.0381(8) 0.0398(8) 0.0363(8) 0.0016(6) -0.0077(6) -0.0052(6)
C2 0.0359(8) 0.0355(8) 0.0392(8) -0.0010(6) -0.0073(6) -0.0061(6)
C3 0.0436(9) 0.0471(9) 0.0375(9) -0.0008(7) -0.0067(7) -0.0014(7)
C4 0.0417(9) 0.0584(10) 0.0388(9) 0.0000(7) 0.0017(7) -0.0041(8)
C5 0.0354(8) 0.0494(10) 0.0474(10) 0.0042(7) -0.0027(7) -0.0062(7)
C6 0.0372(8) 0.0345(8) 0.0417(9) 0.0007(6) -0.0070(6) -0.0033(6)
C7 0.0357(8) 0.0385(8) 0.0373(8) -0.0003(6) -0.0028(6) -0.0038(6)
C8 0.0363(8) 0.0374(8) 0.0480(10) 0.0025(6) -0.0059(7) -0.0019(7)
C9 0.0302(7) 0.0396(8) 0.0420(9) -0.0012(6) -0.0022(6) -0.0033(7)
C10 0.0317(8) 0.0407(9) 0.0484(9) -0.0013(6) -0.0010(6) -0.0087(7)
C11 0.0404(9) 0.0592(11) 0.0379(9) -0.0044(8) -0.0003(7) -0.0088(8)
C12 0.0379(8) 0.0575(10) 0.0393(9) -0.0034(7) -0.0018(7) 0.0048(7)
C13 0.0444(9) 0.0416(9) 0.0470(9) 0.0018(7) -0.0010(7) 0.0012(7)
C14 0.0416(8) 0.0426(9) 0.0380(8) 0.0009(7) -0.0016(7) -0.0064(7)

loop_
_atom_site_type_symbol
_atom_site_label
_atom_site_fract_x
_atom_site_fract_y
_atom_site_fract_z
_atom_site_U_iso_or_equiv
_atom_site_thermal_displace_type
_atom_site_calc_flag
_atom_site_refinement_flags
_atom_site_occupancy
Cl Cl1 0.14614(7) 0.31116(6) 0.46678(5) 0.0613(2) Uani . . 1.000
Cl Cl2 0.34568(7) -0.30520(8) 0.66465(4) 0.0699(2) Uani . . 1.000
O O1 -0.31523(16) 0.47023(16) -0.11702(10) 0.0495(4) Uani . . 1.000
O O2 -0.35921(16) 0.36164(19) 0.06779(10) 0.0561(4) Uani . . 1.000
N N1 0.24397(17) 0.05365(17) 0.13189(12) 0.0410(4) Uani . . 1.000
C C1 -0.2595(2) 0.3841(2) -0.03090(13) 0.0380(5) Uani . . 1.000
C C2 -0.0681(2) 0.30632(19) -0.04703(13) 0.0366(5) Uani . . 1.000
C C3 0.0469(2) 0.3230(2) -0.15456(14) 0.0428(5) Uani . . 1.000
C C4 0.2252(2) 0.2494(2) -0.16592(15) 0.0473(5) Uani . . 1.000
C C5 0.2899(2) 0.1604(2) -0.07207(15) 0.0447(5) Uani . . 1.000
C C6 0.1764(2) 0.14779(19) 0.03695(14) 0.0378(5) Uani . . 1.000
C C7 -0.0034(2) 0.21942(19) 0.04811(13) 0.0376(5) Uani . . 1.000
C C8 0.2038(2) 0.1171(2) 0.23329(14) 0.0409(5) Uani . . 1.000
C C9 0.24798(19) 0.0188(2) 0.33878(14) 0.0377(5) Uani . . 1.000
C C10 0.2208(2) 0.0909(2) 0.44960(14) 0.0407(5) Uani . . 1.000
C C11 0.2511(2) -0.0074(2) 0.54930(14) 0.0462(6) Uani . . 1.000
C C12 0.3130(2) -0.1807(2) 0.53859(14) 0.0457(5) Uani . . 1.000
C C13 0.3461(2) -0.2580(2) 0.43038(15) 0.0454(5) Uani . . 1.000
C C14 0.3120(2) -0.1581(2) 0.33285(14) 0.0413(5) Uani . . 1.000
H H1 -0.42024 0.51169 -0.09627 0.0594 Uiso . . 0.500
H H2 -0.45884 0.41608 0.06763 0.0674 Uiso . . 0.500
H H3 0.00466 0.38291 -0.21822 0.0514 Uiso . . 1.000
H H4 0.30252 0.26012 -0.23786 0.0568 Uiso . . 1.000
H H5 0.40898 0.10905 -0.08158 0.0536 Uiso . . 1.000
H H7 -0.08095 0.20897 0.11998 0.0450 Uiso . . 1.000
H H8 0.14485 0.22894 0.24079 0.0491 Uiso . . 1.000
H H11 0.23000 0.04301 0.62242 0.0555 Uiso . . 1.000
H H13 0.39052 -0.37508 0.42399 0.0545 Uiso . . 1.000
H H14 0.33213 -0.21006 0.26025 0.0496 Uiso . . 1.000

loop_
_atom_type_symbol
_atom_type_description
_atom_type_scat_dispersion_real
_atom_type_scat_dispersion_imag
_atom_type_scat_source
C C 0.0033 0.0016 'International Tables Vol C Tables 4.2.6.8 and 6.1.1.4'
H H 0.0000 0.0000 'International Tables Vol C Tables 4.2.6.8 and 6.1.1.4'
N N 0.0061 0.0033 'International Tables Vol C Tables 4.2.6.8 and 6.1.1.4'
O O 0.0106 0.0060 'International Tables Vol C Tables 4.2.6.8 and 6.1.1.4'
Cl Cl 0.1484 0.1585 'International Tables Vol C Tables 4.2.6.8 and 6.1.1.4'

loop_
_geom_angle_atom_site_label_1
_geom_angle_atom_site_label_2
_geom_angle_atom_site_label_3
_geom_angle_site_symmetry_1
_geom_angle_site_symmetry_2
_geom_angle_site_symmetry_3
_geom_angle
_geom_angle_publ_flag
C1 O1 H1 . . . 109.00 no
C1 O2 H2 . . . 109.00 no
C6 N1 C8 . . . 117.97(13) no
O1 C1 O2 . . . 123.13(14) no
O1 C1 C2 . . . 118.55(13) no
O2 C1 C2 . . . 118.32(14) no
C1 C2 C3 . . . 120.96(13) no
C3 C2 C7 . . . 120.10(14) no
C1 C2 C7 . . . 118.93(13) no
C2 C3 C4 . . . 119.23(15) no
C3 C4 C5 . . . 121.03(15) no
C4 C5 C6 . . . 119.87(14) no
N1 C6 C7 . . . 121.59(14) no
N1 C6 C5 . . . 119.16(13) no
C5 C6 C7 . . . 119.16(14) no
C2 C7 C6 . . . 120.56(14) no
N1 C8 C9 . . . 121.74(14) no
C8 C9 C14 . . . 120.23(14) no
C8 C9 C10 . . . 123.03(14) no
C10 C9 C14 . . . 116.66(14) no
Cl1 C10 C11 . . . 117.26(12) no
Cl1 C10 C9 . . . 120.59(12) no
C9 C10 C11 . . . 122.16(14) no
C10 C11 C12 . . . 118.77(15) no
Cl2 C12 C13 . . . 119.88(12) no
Cl2 C12 C11 . . . 118.61(12) no
C11 C12 C13 . . . 121.50(15) no
C12 C13 C14 . . . 118.57(14) no
C9 C14 C13 . . . 122.33(15) no
C2 C3 H3 . . . 120.00 no
C4 C3 H3 . . . 120.00 no
C3 C4 H4 . . . 119.00 no
C5 C4 H4 . . . 120.00 no
C4 C5 H5 . . . 120.00 no
C6 C5 H5 . . . 120.00 no
C2 C7 H7 . . . 120.00 no
C6 C7 H7 . . . 120.00 no
N1 C8 H8 . . . 119.00 no
C9 C8 H8 . . . 119.00 no
C10 C11 H11 . . . 121.00 no
C12 C11 H11 . . . 121.00 no
C12 C13 H13 . . . 121.00 no
C14 C13 H13 . . . 121.00 no
C9 C14 H14 . . . 119.00 no
C13 C14 H14 . . . 119.00 no

loop_
_geom_bond_atom_site_label_1
_geom_bond_atom_site_label_2
_geom_bond_site_symmetry_1
_geom_bond_site_symmetry_2
_geom_bond_distance
_geom_bond_publ_flag
Cl1 C10 . . 1.7391(16) no
Cl2 C12 . . 1.7345(16) no
O1 C1 . . 1.2708(19) no
O2 C1 . . 1.2603(19) no
O1 H1 . . 0.8200 no
O2 H2 . . 0.8200 no
N1 C6 . . 1.418(2) no
N1 C8 . . 1.270(2) no
C1 C2 . . 1.482(2) no
C2 C7 . . 1.387(2) no
C2 C3 . . 1.388(2) no
C3 C4 . . 1.385(2) no
C4 C5 . . 1.381(2) no
C5 C6 . . 1.394(2) no
C6 C7 . . 1.390(2) no
C8 C9 . . 1.466(2) no
C9 C14 . . 1.397(2) no
C9 C10 . . 1.396(2) no
C10 C11 . . 1.379(2) no
C11 C12 . . 1.371(2) no
C12 C13 . . 1.386(2) no
C13 C14 . . 1.372(2) no
C3 H3 . . 0.9300 no
C4 H4 . . 0.9300 no
C5 H5 . . 0.9300 no
C7 H7 . . 0.9300 no
C8 H8 . . 0.9300 no
C11 H11 . . 0.9300 no
C13 H13 . . 0.9300 no
C14 H14 . . 0.9300 no

loop_
_geom_contact_atom_site_label_1
_geom_contact_atom_site_label_2
_geom_contact_distance
_geom_contact_site_symmetry_1
_geom_contact_site_symmetry_2
_geom_contact_publ_flag
Cl1 C12 3.6226(16) . 2_556 no
Cl1 Cl1 3.5113(7) . 2_566 no
Cl2 O2 3.1100(12) . 2_556 no
Cl1 H8 2.7100 . . no
Cl1 H13 3.0700 . 1_565 no
Cl2 H7 2.9900 . 2_556 no
Cl2 H13 3.1200 . 2_646 no
O1 O2 2.6364(17) . 2_465 no
O1 C6 3.3784(19) . 2_565 no
O2 C1 3.380(2) . 2_465 no
O2 O1 2.6364(17) . 2_465 no
O2 Cl2 3.1100(12) . 2_556 no
O1 H2 1.8400 . 2_465 no
O1 H3 2.5200 . . no
O1 H1 2.8800 . 2_465 no
O1 H8 2.8900 . 2_565 no
O1 H14 2.6700 . 2_555 no
O2 H7 2.4400 . . no
O2 H1 1.8300 . 2_465 no
O2 H2 2.6800 . 2_465 no
N1 C2 3.377(2) . 2_555 no
N1 H14 2.5400 . . no
N1 H5 2.7600 . 2_655 no
C1 O2 3.380(2) . 2_465 no
C2 C2 3.470(2) . 2_565 no
C2 C6 3.599(2) . 2_555 no
C2 N1 3.377(2) . 2_555 no
C6 C2 3.599(2) . 2_555 no
C6 C7 3.415(2) . 2_555 no
C6 O1 3.3784(19) . 2_565 no
C7 C7 3.572(2) . 2_555 no
C7 C6 3.415(2) . 2_555 no
C10 C12 3.594(2) . 2_656 no
C10 C11 3.596(2) . 2_556 no
C11 C12 3.596(2) . 2_656 no
C11 C10 3.596(2) . 2_556 no
C12 C10 3.594(2) . 2_656 no
C12 C11 3.596(2) . 2_656 no
C12 Cl1 3.6226(16) . 2_556 no
C1 H2 2.5700 . 2_465 no
C1 H1 2.6600 . 2_465 no
C4 H11 2.9700 . 1_554 no
C7 H8 2.6400 . . no
C8 H7 2.6900 . . no
C14 H4 2.9500 . 2_655 no
H1 H2 1.9700 . . no
H1 O1 2.8800 . 2_465 no
H1 O2 1.8300 . 2_465 no
H1 C1 2.6600 . 2_465 no
H2 H1 1.9700 . . no
H2 O1 1.8400 . 2_465 no
H2 O2 2.6800 . 2_465 no
H2 C1 2.5700 . 2_465 no
H3 O1 2.5200 . . no
H4 H11 2.5100 . 1_554 no
H4 C14 2.9500 . 2_655 no
H5 N1 2.7600 . 2_655 no
H7 O2 2.4400 . . no
H7 C8 2.6900 . . no
H7 H8 2.3700 . . no
H7 Cl2 2.9900 . 2_556 no
H8 Cl1 2.7100 . . no
H8 C7 2.6400 . . no
H8 H7 2.3700 . . no
H8 O1 2.8900 . 2_565 no
H11 C4 2.9700 . 1_556 no
H11 H4 2.5100 . 1_556 no
H13 Cl1 3.0700 . 1_545 no
H13 Cl2 3.1200 . 2_646 no
H14 N1 2.5400 . . no
H14 O1 2.6700 . 2_555 no

loop_
_geom_hbond_atom_site_label_D
_geom_hbond_atom_site_label_H
_geom_hbond_atom_site_label_A
_geom_hbond_site_symmetry_A
_geom_hbond_distance_DH
_geom_hbond_distance_HA
_geom_hbond_distance_DA
_geom_hbond_angle_DHA
_geom_hbond_publ_flag
O1 H1 O2 2_465 0.82 1.83 2.6364(17) 170 yes
O2 H2 O1 2_465 0.82 1.84 2.6364(17) 162 yes
C8 H8 Cl1 . 0.93 2.71 3.0934(17) 105 ?

loop_
_geom_torsion_atom_site_label_1
_geom_torsion_atom_site_label_2
_geom_torsion_atom_site_label_3
_geom_torsion_atom_site_label_4
_geom_torsion_site_symmetry_1
_geom_torsion_site_symmetry_2
_geom_torsion_site_symmetry_3
_geom_torsion_site_symmetry_4
_geom_torsion
_geom_torsion_publ_flag
C8 N1 C6 C5 . . . . 139.76(15) no
C8 N1 C6 C7 . . . . -43.9(2) no
C6 N1 C8 C9 . . . . 172.33(13) no
O1 C1 C2 C3 . . . . -1.6(2) no
O1 C1 C2 C7 . . . . 176.92(14) no
O2 C1 C2 C3 . . . . 178.44(15) no
O2 C1 C2 C7 . . . . -3.0(2) no
C1 C2 C3 C4 . . . . 179.60(14) no
C7 C2 C3 C4 . . . . 1.1(2) no
C1 C2 C7 C6 . . . . -178.74(14) no
C3 C2 C7 C6 . . . . -0.2(2) no
C2 C3 C4 C5 . . . . -0.1(2) no
C3 C4 C5 C6 . . . . -1.7(2) no
C4 C5 C6 N1 . . . . 179.03(14) no
C4 C5 C6 C7 . . . . 2.6(2) no
N1 C6 C7 C2 . . . . -178.01(14) no
C5 C6 C7 C2 . . . . -1.6(2) no
N1 C8 C9 C10 . . . . 174.01(15) no
N1 C8 C9 C14 . . . . -9.3(2) no
C8 C9 C10 Cl1 . . . . -4.6(2) no
C8 C9 C10 C11 . . . . 175.35(14) no
C14 C9 C10 Cl1 . . . . 178.61(11) no
C14 C9 C10 C11 . . . . -1.5(2) no
C8 C9 C14 C13 . . . . -176.55(14) no
C10 C9 C14 C13 . . . . 0.4(2) no
Cl1 C10 C11 C12 . . . . -178.91(12) no
C9 C10 C11 C12 . . . . 1.2(2) no
C10 C11 C12 Cl2 . . . . -178.48(12) no
C10 C11 C12 C13 . . . . 0.3(2) no
Cl2 C12 C13 C14 . . . . 177.42(12) no
C11 C12 C13 C14 . . . . -1.3(2) no
C12 C13 C14 C9 . . . . 1.0(2) no
